data_4514350
loop_
_publ_author_name
'Kottrup, Konstantin G.'
'D'Agostini, Silvia'
'van Langevelde, Phebe H.'
'Siegler, Maxime A.'
'Hetterscheid, Dennis G. H.'

_publ_section_title
;
 Catalytic Activity of an Iron-Based Water Oxidation Catalyst: Substrate
 Effects of Graphitic Electrodes.
;
_journal_issue 2
_journal_name_full 'ACS catalysis'
_journal_page_first 1052
_journal_page_last 1061
_journal_paper_doi 10.1021/acscatal.7b03284
_journal_volume 8
_journal_year 2018
_chemical_formula_moiety 'C42 H38 Fe2 N10 O3, 4(C F3 O3 S)'
_chemical_formula_sum 'C46 H38 F12 Fe2 N10 O15 S4'
_chemical_formula_weight 1438.80
_space_group_crystal_system triclinic
_space_group_IT_number 2
_space_group_name_Hall '-P 1'
_space_group_name_H-M_alt 'P -1'
_symmetry_space_group_name_Hall '-P 1'
_symmetry_space_group_name_H-M 'P -1'
_atom_sites_solution_hydrogens mixed
_atom_sites_solution_primary direct
_atom_sites_solution_secondary difmap
_audit_creation_method SHELXL-2014/7
_cell_angle_alpha 103.183(3)
_cell_angle_beta 102.560(3)
_cell_angle_gamma 98.477(3)
_cell_formula_units_Z 2
_cell_length_a 11.9405(5)
_cell_length_b 12.2853(4)
_cell_length_c 20.3054(6)
_cell_measurement_reflns_used 11384
_cell_measurement_temperature 110(2)
_cell_measurement_theta_max 71.88
_cell_measurement_theta_min 3.75
_cell_volume 2769.26(18)
_computing_cell_refinement 'CrysAlisPro 1.171.38.41 (Rigaku OD, 2015)'
_computing_data_collection 'CrysAlisPro 1.171.38.41 (Rigaku OD, 2015)'
_computing_data_reduction 'CrysAlisPro 1.171.38.41 (Rigaku OD, 2015)'
_computing_molecular_graphics 'SHELXTL v6.10 (Sheldrick, 2008)'
_computing_publication_material 'SHELXTL v6.10 (Sheldrick, 2008)'
_computing_structure_refinement 'SHELXL-2014/7 (Sheldrick, 2015)'
_computing_structure_solution 'SHELXS-2014/7 (Sheldrick, 2015)'
_diffrn_ambient_temperature 110(2)
_diffrn_measured_fraction_theta_full 0.997
_diffrn_measured_fraction_theta_max 0.995
_diffrn_measurement_device_type 'SuperNova, Dual, Cu at zero, Atlas'
_diffrn_measurement_method '\w scans'
_diffrn_radiation_monochromator mirror
_diffrn_radiation_source 'SuperNova (Cu) X-ray Source'
_diffrn_radiation_type CuK\a
_diffrn_radiation_wavelength 1.54178
_diffrn_reflns_av_R_equivalents 0.0559
_diffrn_reflns_av_unetI/netI 0.0914
_diffrn_reflns_Laue_measured_fraction_full 0.997
_diffrn_reflns_Laue_measured_fraction_max 0.995
_diffrn_reflns_limit_h_max 13
_diffrn_reflns_limit_h_min -14
_diffrn_reflns_limit_k_max 15
_diffrn_reflns_limit_k_min -15
_diffrn_reflns_limit_l_max 25
_diffrn_reflns_limit_l_min -25
_diffrn_reflns_number 35916
_diffrn_reflns_point_group_measured_fraction_full 0.997
_diffrn_reflns_point_group_measured_fraction_max 0.995
_diffrn_reflns_theta_full 67.679
_diffrn_reflns_theta_max 71.897
_diffrn_reflns_theta_min 2.315
_exptl_absorpt_coefficient_mu 6.667
_exptl_absorpt_correction_T_max 0.650
_exptl_absorpt_correction_T_min 0.400
_exptl_absorpt_correction_type analytical
_exptl_absorpt_process_details
;
CrysAlisPro 1.171.38.41 (Rigaku Oxford Diffraction, 2015)
Analytical numeric absorption correction using a multifaceted crystal
            model based on expressions derived by R.C. Clark & J.S. Reid.
(Clark, R. C. & Reid, J. S. (1995). Acta Cryst. A51, 887-897)
Empirical absorption correction using spherical harmonics,
 implemented in SCALE3 ABSPACK scaling algorithm.
;
_exptl_crystal_colour 'dark red'
_exptl_crystal_density_diffrn 1.726
_exptl_crystal_description 'small block'
_exptl_crystal_F_000 1456
_exptl_crystal_size_max 0.211
_exptl_crystal_size_mid 0.171
_exptl_crystal_size_min 0.097
_refine_diff_density_max 0.894
_refine_diff_density_min -0.685
_refine_diff_density_rms 0.096
_refine_ls_extinction_method none
_refine_ls_goodness_of_fit_ref 0.921
_refine_ls_hydrogen_treatment mixed
_refine_ls_matrix_type full
_refine_ls_number_parameters 878
_refine_ls_number_reflns 12230
_refine_ls_number_restraints 267
_refine_ls_restrained_S_all 0.917
_refine_ls_R_factor_all 0.0709
_refine_ls_R_factor_gt 0.0541
_refine_ls_shift/su_max 0.000
_refine_ls_shift/su_mean 0.000
_refine_ls_structure_factor_coef Fsqd
_refine_ls_weighting_details 'w=1/[\s^2^(Fo^2^)+(0.0758P)^2^] where P=(Fo^2^+2Fc^2^)/3'
_refine_ls_weighting_scheme calc
_refine_ls_wR_factor_gt 0.1342
_refine_ls_wR_factor_ref 0.1404
_reflns_Friedel_coverage 0.000
_reflns_number_gt 8520
_reflns_number_total 12230
_reflns_threshold_expression 'I > 2\s(I)'
_cod_data_source_file cs7b03284_si_002.cif
_cod_data_source_block 1
_cod_depositor_comments
;Adding full bibliography for 4514350.cif.

 Adding full bibliography for 4514350.cif.
;
_cod_database_code 4514350
_shelx_shelxl_version_number 2014/7
_twin_information
;

 * * * CRYSALIS TWIN DATA REDUCTION FINALIZING (38.41 (release 15-09-2015)) * * *
Laue class: 1bar - Friedel mate is equivalent
Lattice type: P-lattice 
DC PROFFITRRPTWIN INFO: Step 1 - Loading orientation matrices (UB) of 2 components
 
DC PROFFITRRPTWIN INFO: Loading UB component 1
 
DC PROFFITRRPTWIN INFO: Loading UB component 2
 
DC PROFFITRRPTWIN INFO: Step 2 - Computing crossed twin laws
 
Twin law determination (relative to component 1)
Matrix 1 is taken from component 1 (  11.944   12.280   20.310   103.27   102.54    98.43)
Matrix 2 is taken from component 2 (  12.130   12.107   20.291   102.84   102.84    98.66)
Twin analysis: Component 1 with component 2
TL  =UB[1]-1*UB[2]:   0.0087  -0.9858  -0.0015    -1.0142  -0.0135   0.0002     0.0063   0.0006  -1.0000   det 0.999939
TL-1=UB[2]*UB[1]-1:   0.0135  -0.9858  -0.0003    -1.0143  -0.0087   0.0015    -0.0006  -0.0062  -1.0000   det 1.000061
Rot= -179.8559 deg around the following vectors: 
Reciprocal space (hkl): -0.7007 0.7134 -0.0020
Direct space (uvw)    : -0.7199 0.6941 0.0036
 
DC PROFFITRRPTWIN INFO: Step 3 - Loading reflections of 2 components
 
DC PROFFITRRPTWIN ALL INFO: Component 1
DC PROFFITRRPTWIN INFO: Face list of component 1 
  1:   1.5017   6.6697   1.9053  d=   0.0756
  2:  -1.0159   4.0942   9.9393  d=   0.0896
  3:   4.8381   2.1417   4.9819  d=   0.0930
  4:  -6.7417  -3.2147   8.0083  d=   0.0406
  5:   4.7682   5.2388  -7.0369  d=   0.0572
  6:   0.8406   8.2560  -3.0851  d=   0.0640
  7:  -2.8028  -6.2361  10.0489  d=   0.0726
  8:  -5.7974  -1.1398   9.9851  d=   0.0600
  9:  -1.0953   7.1948  -7.0731  d=   0.0740
 10:   1.8170   7.2478  -9.0638  d=   0.0708
 11:   6.3566  -4.9606   2.7028  d=   0.0697
 12:   6.2391  -1.9989  -9.0004  d=   0.0759
 13:  -3.7379   4.7647  -9.0917  d=   0.0840
 14:  -6.7386   2.7891   7.1618  d=   0.0788
 15:  -5.0111   0.5842  11.3753  d=   0.0779
 16:   5.2506   4.7717  -1.8118  d=   0.0664
 17:   6.8150   2.7291  -3.9342  d=   0.0651
 18:   3.0493  -8.1879   4.0928  d=   0.0689
 19:  -0.9617  -6.7646  -2.3592  d=   0.0342
 20:  -6.0390  -3.9318   2.7948  d=   0.0301
DC PROFFITRRPTWIN ALL INFO: Component 2
DC PROFFITRRPTWIN INFO: Face list of component 2 
  1:  -6.5555  -1.5781  -1.9475  d=   0.0756
  2:  -4.0526   1.0098  -9.9638  d=   0.0896
  3:  -2.0475  -4.9186  -4.9977  d=   0.0930
  4:   3.0762   6.8782  -7.9844  d=   0.0406
  5:  -5.0985  -4.8924   7.0015  d=   0.0572
  6:  -8.1270  -0.9288   3.0333  d=   0.0640
  7:   6.1074   2.9120 -10.0083  d=   0.0726
  8:   1.0428   5.9052  -9.9745  d=   0.0600
  9:  -7.1059   1.0381   7.0288  d=   0.0740
 10:  -7.1183  -1.9193   9.0175  d=   0.0708
 11:   4.9753  -6.4007  -2.6754  d=   0.0697
 12:   2.0571  -6.3247   9.0091  d=   0.0759
 13:  -4.7453   3.7367   9.0638  d=   0.0840
 14:  -2.8424   6.8217  -7.1752  d=   0.0788
 15:  -0.6465   5.0949 -11.3758  d=   0.0779
 16:  -4.6329  -5.3699   1.7792  d=   0.0664
 17:  -2.5976  -6.9422   3.9134  d=   0.0651
 18:   8.1121  -3.0160  -4.0435  d=   0.0689
 19:   6.6565   1.0305   2.4016  d=   0.0342
 20:   3.7940   6.1638  -2.7670  d=   0.0301
 
DC PROFFITRRPTWIN INFO: Step 4 - Analysing composite reflections of 2 components
 
Component 1: 35971 observations read
Component 2: 35735 observations read

52179 composite observations collected (32755 fully isolated, 19424 overlapped), 62 skipped due to one or more missing parts and 14 skipped due to I/sig<-3.0


OVERLAP STATISTICS

2 COMPONENTS

COMPONENTS 1, 2
 Overlap factor | # in range | % of all obs 
 -------------- | ---------- | ------------ 
   0.00 - 0.20  |       6810 |    13.1 <--- ALMOST SEPARATED
   0.20 - 0.40  |       4366 |     8.4
   0.40 - 0.60  |       3908 |     7.5
   0.60 - 0.80  |       3152 |     6.0
   0.80 - 1.00  |       1188 |     2.3 <--- FULLY OVERLAPPED
 -------------- | ---------- | ------------ 
      Total     |      19424 |    37.2

 
DC PROFFITRRPTWIN INFO: Step 5 - Scaling data & analysing twin ratios of 2 components
 
Computed twin ratios:
Twin 1: 78.18% (11799 common observations, 3624 merged)
Twin 2: 21.82% (9044 common observations, 3624 merged)

Preparing data for SCALE3 ABSPACK...

SCALING COMPONENT 1

27820 of 35916 reflections used for ABSPACK refinement
PROFFIT INFO: Inet (after scale3 abspack): min=-144655.0625 max=37698924.0000
PROFFIT INFO: sig(Inet) (after scale3 abspack): min=561.5718 max=257798.1563


SCALING COMPONENT 2

27551 of 35687 reflections used for ABSPACK refinement
PROFFIT INFO: Inet (after scale3 abspack): min=-6700436.5000 max=37698924.0000
PROFFIT INFO: sig(Inet) (after scale3 abspack): min=561.5718 max=257798.1563

Computed twin ratios:
Twin 1: 78.91% (11799 common observations, 3624 merged)
Twin 2: 21.09% (9044 common observations, 3624 merged)

DC PROFFITRRPTWIN INFO: Determining HKLF4 overlap threshold for completeness requirement (>=80.0%)
DC PROFFITRRPTWIN INFO: HKLF4 overlap threshold kept - 0.40

DC PROFFITRRPTWIN INFO: Step 6 - Decomposed intensities statistics (HKLF4)
 
COMPONENT 1

 
Note: The Rint, Rsigma and RsigmaB values are computed for redundant data only!
    Mean F2 and F2/sig(F2) are given for all measured values!
Note: The RsigmaA values are computed for all measured values!

Help: For more information about computations of rint and rsigma please look into Crysalis help: 
 file:__#HELP_DTheoryAlgorithm_DataReductionOutput.html
 

Statistics vs intensity - point group symmetry: P-1
                       #        #        #      average    mean      mean        
          intensity measured   kept    unique  redundancy   F2     F2/sig(F2)   Rint   Rsigma
---------------------------------------------------------------------------------------------
  37225568-   264497     2388     2388      890    2.7    669951.32    48.34    0.037    0.039
    264280-   124428     2809     2809      890    3.2    178234.04    19.93    0.050    0.055
    124296-    71759     2795     2795      890    3.1     95408.61    12.30    0.060    0.067
     71710-    45523     2970     2970      890    3.3     57302.19     8.08    0.075    0.084
     45512-    28667     2852     2852      890    3.2     36374.07     5.38    0.095    0.104
     28646-    17556     2820     2820      890    3.2     22708.32     3.54    0.134    0.145
     17542-    10374     2783     2783      890    3.1     13825.81     2.19    0.184    0.198
     10370-     5549     2774     2774      890    3.1      7735.13     1.25    0.298    0.325
      5543-     2235     2905     2905      890    3.3      3794.87     0.63    0.507    0.574
      2233-   -57927     2724     2724      894    3.0       457.29     0.09    0.882    1.593
-------------------------------------------------------------------------------------------
  37225568-   -57927    27820    27820     8904    3.1     99832.43     9.59    0.058    0.060
 

Statistics vs resolution - point group symmetry: P-1
resolu-      #        #        #               average    mean      mean          
tion(A)   measured   kept    unique           redundancy   F2     F2/sig(F2)   Rint   Rsigma   RsigmaA
------------------------------------------------------------------------------------------------------
 inf-1.62     1992     1992      890             2.2    476338.42    33.17    0.040    0.041     0.023
1.62-1.32     1679     1679      890             1.9    196769.93    11.87    0.056    0.059     0.072
1.32-1.18     3745     3745      890             4.2    126621.59    11.91    0.066    0.079     0.083
1.18-1.08     3367     3367      890             3.8     95573.44    10.80    0.055    0.063     0.086
1.08-1.00     3253     3253      890             3.7     70482.41     8.11    0.060    0.066     0.116
1.00-0.95     3143     3143      890             3.5     53494.34     6.55    0.070    0.078     0.143
0.95-0.91     3004     3004      890             3.4     36718.99     5.15    0.082    0.092     0.186
0.91-0.87     2814     2814      890             3.2     32226.55     5.23    0.083    0.091     0.183
0.87-0.84     2620     2620      890             2.9     24064.19     4.74    0.091    0.098     0.202
0.84-0.81     2203     2203      894             2.5     18453.13     4.60    0.093    0.097     0.208
------------------------------------------------------------------------------------------------------
 inf-0.81    27820    27820     8904             3.1     99832.43     9.59    0.058    0.060     0.080
 

Statistics vs resolution (taking redundancy into account) - point group symmetry: P-1
resolu-      #        #        #       %       average    mean      mean          
tion(A)    kept     theory   unique complete  redundancy   F2     F2/sig(F2)   Rint  RsigmaB
--------------------------------------------------------------------------------------------
 inf-1.62     1992     1362      890   65.3      2.2    476338.42    50.43    0.040    0.014
1.62-1.32     1679     1125      890   79.1      1.9    196769.93    17.40    0.056    0.046
1.32-1.18     3745     1039      890   85.7      4.2    126621.59    22.40    0.066    0.045
1.18-1.08     3367     1100      890   80.9      3.8     95573.44    21.80    0.055    0.046
1.08-1.00     3253     1087      890   81.9      3.7     70482.41    16.18    0.060    0.062
1.00-0.95     3143     1062      890   83.8      3.5     53494.34    12.94    0.070    0.081
0.95-0.91     3004     1045      890   85.2      3.4     36718.99    10.11    0.082    0.108
0.91-0.87     2814     1031      890   86.3      3.2     32226.55     9.91    0.083    0.106
0.87-0.84     2620     1018      890   87.4      2.9     24064.19     8.64    0.091    0.121
0.84-0.81     2203     1040      894   86.0      2.5     18453.13     7.65    0.093    0.126
--------------------------------------------------------------------------------------------
 inf-0.81    27820    10910     8904   81.6      3.1     99832.43    17.18    0.058    0.044
DC PROFFITRRPTWIN INFO: Step 7 - Generating output files
 
HKLF 4
Reflections read=35916, from those 27820 with overlapping factor < 0.400 written to file C:\Users\msiegle2\Desktop\xs0888a\twin2_twin1_hklf4.hkl, 8096 skipped
Use the HKLF 4 file(s) for structure solution.

HKLF 5 merged
RINT ANALYSIS FOR ALL HKLF5 REFLECTIONS
 Components measured   unique redundancy F2/sig(F2) Rint      Rsigma
--------------------------------------------------------------------
1,2          35916     12265     2.93     11.04     0.056     0.067

RINT ANALYSIS FOR OVERLAPPED REFLECTIONS
 Components measured   unique redundancy F2/sig(F2) Rint      Rsigma
--------------------------------------------------------------------
1,2          19424      6752     2.88     14.73     0.054     0.054

RINT ANALYSIS FOR ISOLATED REFLECTIONS
 Component measured    unique redundancy F2/sig(F2) Rint      Rsigma
--------------------------------------------------------------------
     1       16492      5513     2.99      6.69     0.064     0.125
     2           0         0     0.00      0.00     0.000     0.000

12265 merged reflections saved into file: C:\Users\msiegle2\Desktop\xs0888a\twin2_twin1_hklf5.hkl

Use this hkl file in SHELXL with BASF instruction, which has (components minus 1) entries, and HKLF 5 instruction.
E.g. Two component twin: 'BASF n2' in .ins file, BASF n1 can be computed as n1 = 1.0 - n2.
E.g. Three component twin: 'BASF n2 n3' in .ins file, BASF n1 can be computed as n1 = 1.0 - (n2 + n3).

BASF 0.21091 
;
_shelx_space_group_comment
;
The symmetry employed for this shelxl refinement is uniquely defined
by the following loop, which should always be used as a source of
symmetry information in preference to the above space-group names.
They are only intended as comments.
;

loop_
_space_group_symop_operation_xyz
'x, y, z'
'-x, -y, -z'

loop_
_atom_site_label
_atom_site_type_symbol
_atom_site_fract_x
_atom_site_fract_y
_atom_site_fract_z
_atom_site_U_iso_or_equiv
_atom_site_adp_type
_atom_site_occupancy
_atom_site_site_symmetry_order
_atom_site_calc_flag
_atom_site_refinement_flags_posn
_atom_site_refinement_flags_adp
_atom_site_refinement_flags_occupancy
_atom_site_disorder_assembly
_atom_site_disorder_group
Fe1 Fe 0.08825(6) 0.15530(6) 0.21946(4) 0.02674(15) Uani 1 1 d . . . . .
Fe2 Fe 0.32357(6) 0.38783(6) 0.27404(4) 0.02720(16) Uani 1 1 d . . . . .
C1 C -0.0059(5) 0.2253(5) 0.3498(3) 0.0467(13) Uani 1 1 d . . . . .
H1 H -0.0498 0.2666 0.3232 0.056 Uiso 1 1 calc R U . . .
C2 C -0.0154(6) 0.2327(6) 0.4162(3) 0.0581(16) Uani 1 1 d . . . . .
H2 H -0.0642 0.2780 0.4357 0.070 Uiso 1 1 calc R U . . .
C3 C 0.0486(6) 0.1719(6) 0.4545(3) 0.0588(16) Uani 1 1 d . . . . .
H3 H 0.0432 0.1737 0.5007 0.071 Uiso 1 1 calc R U . . .
C4 C 0.1208(5) 0.1083(5) 0.4246(3) 0.0480(13) Uani 1 1 d . . . . .
H4 H 0.1664 0.0672 0.4505 0.058 Uiso 1 1 calc R U . . .
C5 C 0.1257(4) 0.1054(4) 0.3570(3) 0.0339(9) Uani 1 1 d . . . . .
C6 C 0.2019(4) 0.0413(4) 0.3221(3) 0.0312(9) Uani 1 1 d . . . . .
C7 C 0.2730(4) -0.0196(4) 0.3544(3) 0.0372(10) Uani 1 1 d . . . . .
H7 H 0.2736 -0.0238 0.4007 0.045 Uiso 1 1 calc R U . . .
C8 C 0.3445(4) -0.0754(4) 0.3185(3) 0.0398(11) Uani 1 1 d . . . . .
H8 H 0.3952 -0.1168 0.3404 0.048 Uiso 1 1 calc R U . . .
C9 C 0.3413(4) -0.0702(4) 0.2522(3) 0.0388(11) Uani 1 1 d . . . . .
H9 H 0.3890 -0.1085 0.2270 0.047 Uiso 1 1 calc R U . . .
C10 C 0.2661(4) -0.0072(4) 0.2213(3) 0.0332(9) Uani 1 1 d . . . . .
C11 C 0.2049(4) 0.0419(4) 0.1063(2) 0.0312(9) Uani 1 1 d . . . . .
C12 C 0.2322(4) 0.0234(4) 0.0408(3) 0.0394(11) Uani 1 1 d . . . . .
H12 H 0.2895 -0.0198 0.0313 0.047 Uiso 1 1 calc R U . . .
C13 C 0.1743(5) 0.0690(4) -0.0086(3) 0.0415(11) Uani 1 1 d . . . . .
H13 H 0.1913 0.0584 -0.0529 0.050 Uiso 1 1 calc R U . . .
C14 C 0.0901(4) 0.1311(4) 0.0065(3) 0.0374(10) Uani 1 1 d . . . . .
H14 H 0.0481 0.1620 -0.0277 0.045 Uiso 1 1 calc R U . . .
C15 C 0.0685(4) 0.1471(4) 0.0713(2) 0.0317(9) Uani 1 1 d . . . . .
C16 C -0.0195(4) 0.2129(4) 0.0908(2) 0.0287(8) Uani 1 1 d . . . . .
C17 C -0.0822(4) 0.2658(4) 0.0449(3) 0.0386(10) Uani 1 1 d . . . . .
H17 H -0.0684 0.2614 0.0001 0.046 Uiso 1 1 calc R U . . .
C18 C -0.1640(5) 0.3241(4) 0.0657(3) 0.0419(11) Uani 1 1 d . . . . .
H18 H -0.2076 0.3599 0.0351 0.050 Uiso 1 1 calc R U . . .
C19 C -0.1825(4) 0.3304(4) 0.1313(3) 0.0391(10) Uani 1 1 d . . . . .
H19 H -0.2384 0.3703 0.1467 0.047 Uiso 1 1 calc R U . . .
C20 C -0.1169(4) 0.2766(4) 0.1734(3) 0.0354(10) Uani 1 1 d . . . . .
H20 H -0.1296 0.2799 0.2183 0.042 Uiso 1 1 calc R U . . .
C21 C 0.2299(4) 0.6053(4) 0.3310(3) 0.0362(10) Uani 1 1 d . . . . .
H21 H 0.2151 0.6123 0.2844 0.043 Uiso 1 1 calc R U . . .
C22 C 0.2046(5) 0.6862(4) 0.3817(3) 0.0405(11) Uani 1 1 d . . . . .
H22 H 0.1741 0.7487 0.3703 0.049 Uiso 1 1 calc R U . . .
C23 C 0.2241(5) 0.6755(4) 0.4488(3) 0.0439(12) Uani 1 1 d . . . . .
H23 H 0.2055 0.7295 0.4843 0.053 Uiso 1 1 calc R U . . .
C24 C 0.2710(5) 0.5856(4) 0.4643(3) 0.0414(11) Uani 1 1 d . . . . .
H24 H 0.2866 0.5776 0.5107 0.050 Uiso 1 1 calc R U . . .
C25 C 0.2951(4) 0.5064(4) 0.4110(3) 0.0336(9) Uani 1 1 d . . . . .
C26 C 0.3501(4) 0.4099(4) 0.4238(3) 0.0345(10) Uani 1 1 d . . . . .
C27 C 0.3618(5) 0.3796(5) 0.4864(3) 0.0460(12) Uani 1 1 d . . . . .
H27 H 0.3323 0.4194 0.5226 0.055 Uiso 1 1 calc R U . . .
C28 C 0.4172(5) 0.2906(5) 0.4952(3) 0.0474(12) Uani 1 1 d . . . . .
H28 H 0.4250 0.2680 0.5375 0.057 Uiso 1 1 calc R U . . .
C29 C 0.4607(5) 0.2352(4) 0.4433(3) 0.0406(11) Uani 1 1 d . . . . .
H29 H 0.4998 0.1747 0.4492 0.049 Uiso 1 1 calc R U . . .
C30 C 0.4468(4) 0.2691(4) 0.3805(3) 0.0339(10) Uani 1 1 d . . . . .
C31 C 0.4924(4) 0.2167(4) 0.2640(3) 0.0317(9) Uani 1 1 d . . . . .
C32 C 0.5592(4) 0.1495(4) 0.2300(3) 0.0383(10) Uani 1 1 d . . . . .
H32 H 0.6026 0.1041 0.2533 0.046 Uiso 1 1 calc R U . . .
C33 C 0.5614(4) 0.1499(4) 0.1631(3) 0.0409(11) Uani 1 1 d . . . . .
H33 H 0.6066 0.1051 0.1396 0.049 Uiso 1 1 calc R U . . .
C34 C 0.4966(4) 0.2168(4) 0.1294(3) 0.0356(10) Uani 1 1 d . . . . .
H34 H 0.4982 0.2193 0.0832 0.043 Uiso 1 1 calc R U . . .
C35 C 0.4303(4) 0.2792(4) 0.1649(2) 0.0294(9) Uani 1 1 d . . . . .
C36 C 0.3528(4) 0.3449(4) 0.1306(3) 0.0310(9) Uani 1 1 d . . . . .
C37 C 0.3334(4) 0.3407(4) 0.0599(3) 0.0341(9) Uani 1 1 d . . . . .
H37 H 0.3761 0.2999 0.0321 0.041 Uiso 1 1 calc R U . . .
C38 C 0.2514(4) 0.3962(4) 0.0305(3) 0.0359(10) Uani 1 1 d . . . . .
H38 H 0.2384 0.3949 -0.0175 0.043 Uiso 1 1 calc R U . . .
C39 C 0.1887(4) 0.4533(4) 0.0708(3) 0.0364(10) Uani 1 1 d . . . . .
H39 H 0.1302 0.4898 0.0511 0.044 Uiso 1 1 calc R U . . .
C40 C 0.2133(4) 0.4560(4) 0.1411(2) 0.0306(9) Uani 1 1 d . . . . .
H40 H 0.1716 0.4968 0.1697 0.037 Uiso 1 1 calc R U . . .
C41 C -0.1634(6) -0.0146(6) 0.2021(4) 0.0609(16) Uani 1 1 d . . . . .
H41A H -0.1512 -0.0257 0.2493 0.091 Uiso 1 1 calc R U . . .
H41B H -0.2152 -0.0828 0.1681 0.091 Uiso 1 1 calc R U . . .
H41C H -0.1993 0.0518 0.2005 0.091 Uiso 1 1 calc R U . . .
C42 C 0.4967(8) 0.6205(7) 0.2757(5) 0.089(3) Uani 1 1 d . . . . .
H42A H 0.5706 0.6271 0.2619 0.133 Uiso 1 1 calc R U . . .
H42B H 0.5016 0.6868 0.3145 0.133 Uiso 1 1 calc R U . . .
H42C H 0.4322 0.6178 0.2358 0.133 Uiso 1 1 calc R U . . .
N1 N 0.0617(4) 0.1631(3) 0.3200(2) 0.0348(8) Uani 1 1 d . . . . .
N2 N 0.1992(3) 0.0492(3) 0.2555(2) 0.0304(8) Uani 1 1 d . . . . .
N3 N 0.2676(4) -0.0049(3) 0.1539(2) 0.0370(9) Uani 1 1 d . . . . .
H3A H 0.3191 -0.0407 0.1382 0.044 Uiso 1 1 calc R U . . .
N4 N 0.1266(3) 0.1027(3) 0.1215(2) 0.0295(7) Uani 1 1 d . . . . .
N5 N -0.0367(3) 0.2202(3) 0.1544(2) 0.0295(7) Uani 1 1 d . . . . .
N6 N 0.2747(3) 0.5172(3) 0.3453(2) 0.0320(8) Uani 1 1 d . . . . .
N7 N 0.3915(3) 0.3540(3) 0.3708(2) 0.0310(8) Uani 1 1 d . . . . .
N9 N 0.4923(4) 0.2112(3) 0.3304(2) 0.0362(8) Uani 1 1 d . . . . .
H9A H 0.5291 0.1596 0.3435 0.043 Uiso 1 1 calc R U . . .
N10 N 0.4283(3) 0.2795(3) 0.2315(2) 0.0287(7) Uani 1 1 d . . . . .
N11 N 0.2933(3) 0.4037(3) 0.1706(2) 0.0289(7) Uani 1 1 d . . . . .
O1 O 0.1864(3) 0.2911(2) 0.25216(17) 0.0318(6) Uani 1 1 d . . . . .
O2 O -0.0490(3) 0.0049(3) 0.1848(2) 0.0358(7) Uani 1 1 d D . . . .
H2A1 H -0.025(5) -0.056(4) 0.180(4) 0.054 Uiso 1 1 d D U . . .
O3 O 0.4762(3) 0.5205(3) 0.2970(2) 0.0396(8) Uani 1 1 d D . . . .
H3A1 H 0.547(3) 0.517(6) 0.314(4) 0.059 Uiso 1 1 d D U . . .
C43 C 0.9323(7) 0.6855(6) 0.2044(4) 0.0615(16) Uani 1 1 d . . . . .
F1 F 0.9595(5) 0.7717(4) 0.2625(2) 0.0802(13) Uani 1 1 d . . . . .
F2 F 0.8267(4) 0.6809(6) 0.1704(3) 0.112(2) Uani 1 1 d . . . . .
F3 F 0.9388(5) 0.5889(4) 0.2237(3) 0.0883(15) Uani 1 1 d . . . . .
S1 S 1.03469(11) 0.70441(10) 0.15159(7) 0.0381(3) Uani 1 1 d . . . . .
O4 O 1.0278(4) 0.8149(3) 0.1403(2) 0.0530(10) Uani 1 1 d . . . . .
O5 O 0.9899(4) 0.6116(3) 0.0892(2) 0.0520(10) Uani 1 1 d . . . . .
O6 O 1.1455(4) 0.7015(3) 0.1955(2) 0.0553(10) Uani 1 1 d . . . . .
C44 C 0.8886(5) 0.5299(5) 0.3757(4) 0.0529(14) Uani 1 1 d . . . . .
F4 F 0.9720(3) 0.4943(3) 0.3482(3) 0.0768(13) Uani 1 1 d . . . . .
F5 F 0.8835(4) 0.6328(3) 0.3667(3) 0.0721(11) Uani 1 1 d . . . . .
F6 F 0.9186(4) 0.5383(4) 0.4437(2) 0.0796(13) Uani 1 1 d . . . . .
S2 S 0.74910(11) 0.42903(11) 0.33357(7) 0.0419(3) Uani 1 1 d . . . . .
O7 O 0.6694(4) 0.4750(4) 0.3696(2) 0.0548(10) Uani 1 1 d . . . . .
O8 O 0.7242(5) 0.4299(4) 0.2615(2) 0.0690(13) Uani 1 1 d . . . . .
O9 O 0.7738(4) 0.3249(4) 0.3469(4) 0.087(2) Uani 1 1 d . . . . .
C45 C 0.7444(7) 0.9062(6) 0.3721(4) 0.0617(16) Uani 1 1 d . . . . .
F7 F 0.7646(5) 0.8204(4) 0.4007(3) 0.0894(15) Uani 1 1 d . . . . .
F8 F 0.6803(5) 0.8614(4) 0.3073(2) 0.0925(16) Uani 1 1 d . . . . .
F9 F 0.8474(5) 0.9596(6) 0.3694(3) 0.114(2) Uani 1 1 d . . . . .
S3 S 0.67470(13) 0.99884(12) 0.42373(8) 0.0502(3) Uani 1 1 d . . . . .
O10 O 0.7670(5) 1.0551(4) 0.4870(2) 0.0653(13) Uani 1 1 d . . . . .
O11 O 0.6409(5) 1.0731(4) 0.3821(3) 0.0772(15) Uani 1 1 d . . . . .
O12 O 0.5804(5) 0.9206(6) 0.4315(4) 0.0909(19) Uani 1 1 d . . . . .
C46 C 0.4843(7) 0.6789(6) 0.0789(4) 0.0480(16) Uani 0.788(4) 1 d D U P A 1
F10 F 0.5864(5) 0.6447(4) 0.0935(3) 0.0667(14) Uani 0.788(4) 1 d D U P A 1
F11 F 0.4332(4) 0.6258(3) 0.0121(3) 0.0551(11) Uani 0.788(4) 1 d D U P A 1
F12 F 0.4202(6) 0.6408(6) 0.1185(4) 0.0731(19) Uani 0.788(4) 1 d D U P A 1
S4 S 0.5066(2) 0.8328(2) 0.09544(14) 0.0378(5) Uani 0.788(4) 1 d D U P A 1
O13 O 0.5815(6) 0.8583(7) 0.0520(4) 0.0447(17) Uani 0.788(4) 1 d D U P A 1
O14 O 0.3885(4) 0.8507(4) 0.0762(3) 0.0525(12) Uani 0.788(4) 1 d D U P A 1
O15 O 0.5613(4) 0.8739(4) 0.1700(3) 0.0510(12) Uani 0.788(4) 1 d D U P A 1
C46' C 0.491(2) 0.6996(17) 0.0991(12) 0.057(3) Uani 0.212(4) 1 d D U P A 2
F10' F 0.5742(17) 0.7126(17) 0.1582(10) 0.075(4) Uani 0.212(4) 1 d D U P A 2
F11' F 0.514(2) 0.6171(17) 0.0528(13) 0.089(5) Uani 0.212(4) 1 d D U P A 2
F12' F 0.3829(19) 0.669(2) 0.1073(16) 0.071(6) Uani 0.212(4) 1 d D U P A 2
S4' S 0.4925(11) 0.8294(10) 0.0700(5) 0.050(2) Uani 0.212(4) 1 d D U P A 2
O13' O 0.6126(17) 0.857(3) 0.0688(17) 0.052(6) Uani 0.212(4) 1 d D U P A 2
O14' O 0.4617(16) 0.9022(15) 0.1287(9) 0.0525(12) Uani 0.212(4) 1 d D U P A 2
O15' O 0.4001(16) 0.7991(19) 0.0077(9) 0.067(5) Uani 0.212(4) 1 d D U P A 2

loop_
_atom_site_aniso_label
_atom_site_aniso_U_11
_atom_site_aniso_U_22
_atom_site_aniso_U_33
_atom_site_aniso_U_23
_atom_site_aniso_U_13
_atom_site_aniso_U_12
Fe1 0.0314(3) 0.0281(3) 0.0231(3) 0.0065(2) 0.0073(3) 0.0139(3)
Fe2 0.0325(3) 0.0271(3) 0.0230(3) 0.0062(3) 0.0054(3) 0.0130(3)
C1 0.061(3) 0.061(3) 0.032(3) 0.017(2) 0.016(2) 0.041(3)
C2 0.077(4) 0.084(4) 0.035(3) 0.023(3) 0.026(3) 0.054(4)
C3 0.075(4) 0.091(4) 0.032(3) 0.028(3) 0.024(3) 0.051(4)
C4 0.060(3) 0.061(3) 0.034(3) 0.020(2) 0.014(2) 0.034(3)
C5 0.036(2) 0.036(2) 0.033(2) 0.0108(18) 0.0079(18) 0.0179(18)
C6 0.031(2) 0.0276(19) 0.035(2) 0.0077(17) 0.0064(18) 0.0094(16)
C7 0.041(2) 0.032(2) 0.039(3) 0.0129(19) 0.006(2) 0.0125(19)
C8 0.035(2) 0.033(2) 0.055(3) 0.015(2) 0.008(2) 0.0166(18)
C9 0.037(2) 0.033(2) 0.049(3) 0.010(2) 0.012(2) 0.0192(19)
C10 0.030(2) 0.031(2) 0.039(3) 0.0060(18) 0.0089(19) 0.0120(17)
C11 0.032(2) 0.030(2) 0.029(2) 0.0035(17) 0.0065(18) 0.0066(16)
C12 0.041(3) 0.043(2) 0.034(3) 0.001(2) 0.015(2) 0.013(2)
C13 0.042(3) 0.051(3) 0.028(2) 0.001(2) 0.011(2) 0.009(2)
C14 0.038(2) 0.046(3) 0.025(2) 0.0037(19) 0.0079(18) 0.011(2)
C15 0.030(2) 0.032(2) 0.029(2) 0.0074(17) 0.0041(17) 0.0044(17)
C16 0.0268(19) 0.0278(19) 0.028(2) 0.0046(16) 0.0038(16) 0.0052(15)
C17 0.042(3) 0.054(3) 0.025(2) 0.015(2) 0.0073(19) 0.018(2)
C18 0.042(3) 0.049(3) 0.037(3) 0.016(2) 0.001(2) 0.022(2)
C19 0.039(2) 0.047(3) 0.038(3) 0.014(2) 0.010(2) 0.026(2)
C20 0.041(2) 0.040(2) 0.029(2) 0.0092(19) 0.0098(19) 0.0210(19)
C21 0.041(2) 0.032(2) 0.035(3) 0.0034(18) 0.011(2) 0.0124(18)
C22 0.045(3) 0.033(2) 0.044(3) 0.007(2) 0.013(2) 0.015(2)
C23 0.046(3) 0.038(2) 0.042(3) -0.004(2) 0.015(2) 0.011(2)
C24 0.044(3) 0.041(2) 0.037(3) 0.004(2) 0.010(2) 0.011(2)
C25 0.035(2) 0.035(2) 0.029(2) 0.0051(18) 0.0087(18) 0.0071(18)
C26 0.039(2) 0.035(2) 0.026(2) 0.0054(18) 0.0043(18) 0.0069(18)
C27 0.064(3) 0.050(3) 0.025(3) 0.010(2) 0.012(2) 0.015(2)
C28 0.058(3) 0.051(3) 0.035(3) 0.019(2) 0.008(2) 0.014(2)
C29 0.047(3) 0.041(2) 0.033(3) 0.014(2) 0.002(2) 0.015(2)
C30 0.038(2) 0.034(2) 0.028(2) 0.0109(18) 0.0014(18) 0.0100(18)
C31 0.030(2) 0.029(2) 0.034(3) 0.0090(18) 0.0047(18) 0.0079(17)
C32 0.041(2) 0.035(2) 0.042(3) 0.012(2) 0.009(2) 0.0197(19)
C33 0.040(3) 0.044(3) 0.042(3) 0.010(2) 0.011(2) 0.025(2)
C34 0.038(2) 0.039(2) 0.033(2) 0.0099(19) 0.0099(19) 0.0179(19)
C35 0.030(2) 0.0288(19) 0.030(2) 0.0067(17) 0.0074(17) 0.0099(16)
C36 0.030(2) 0.031(2) 0.033(2) 0.0108(18) 0.0072(18) 0.0099(16)
C37 0.038(2) 0.042(2) 0.028(2) 0.0112(19) 0.0129(19) 0.0180(19)
C38 0.046(3) 0.041(2) 0.022(2) 0.0104(18) 0.0065(19) 0.015(2)
C39 0.039(2) 0.038(2) 0.034(3) 0.0126(19) 0.0049(19) 0.0166(19)
C40 0.034(2) 0.032(2) 0.027(2) 0.0064(17) 0.0065(17) 0.0136(17)
C41 0.058(4) 0.069(4) 0.063(4) 0.020(3) 0.024(3) 0.019(3)
C42 0.081(5) 0.077(5) 0.093(6) 0.052(5) -0.013(4) -0.022(4)
N1 0.042(2) 0.042(2) 0.029(2) 0.0134(16) 0.0127(17) 0.0220(17)
N2 0.0300(18) 0.0283(17) 0.034(2) 0.0078(15) 0.0064(15) 0.0132(14)
N3 0.039(2) 0.0372(19) 0.041(2) 0.0094(17) 0.0167(18) 0.0192(17)
N4 0.0302(17) 0.0268(16) 0.029(2) 0.0028(14) 0.0064(15) 0.0090(14)
N5 0.0303(18) 0.0313(17) 0.0278(19) 0.0088(14) 0.0039(14) 0.0135(14)
N6 0.0371(19) 0.0310(18) 0.027(2) 0.0040(14) 0.0068(15) 0.0112(15)
N7 0.0347(19) 0.0315(17) 0.0255(19) 0.0076(14) 0.0045(15) 0.0074(15)
N9 0.044(2) 0.0353(19) 0.034(2) 0.0139(16) 0.0076(17) 0.0203(16)
N10 0.0296(17) 0.0255(16) 0.031(2) 0.0079(14) 0.0048(14) 0.0113(13)
N11 0.0328(18) 0.0251(16) 0.029(2) 0.0061(14) 0.0073(15) 0.0107(13)
O1 0.0351(16) 0.0290(14) 0.0301(16) 0.0041(12) 0.0069(13) 0.0119(12)
O2 0.0313(16) 0.0322(15) 0.045(2) 0.0093(14) 0.0091(14) 0.0129(12)
O3 0.0339(17) 0.0301(15) 0.052(2) 0.0106(14) 0.0049(15) 0.0103(13)
C43 0.070(4) 0.060(4) 0.053(4) 0.010(3) 0.023(3) 0.008(3)
F1 0.125(4) 0.075(3) 0.052(3) 0.012(2) 0.046(3) 0.027(3)
F2 0.054(3) 0.179(6) 0.096(4) 0.021(4) 0.027(3) 0.019(3)
F3 0.125(4) 0.061(2) 0.083(3) 0.025(2) 0.041(3) 0.000(2)
S1 0.0475(6) 0.0342(5) 0.0320(6) 0.0084(4) 0.0037(5) 0.0171(5)
O4 0.080(3) 0.049(2) 0.048(2) 0.0236(18) 0.024(2) 0.039(2)
O5 0.060(2) 0.052(2) 0.034(2) -0.0047(16) 0.0027(17) 0.0241(18)
O6 0.059(2) 0.049(2) 0.050(3) 0.0122(18) -0.0062(19) 0.0195(18)
C44 0.053(3) 0.044(3) 0.059(4) 0.006(3) 0.013(3) 0.017(2)
F4 0.0438(19) 0.062(2) 0.117(4) 0.005(2) 0.027(2) 0.0050(16)
F5 0.085(3) 0.0406(18) 0.086(3) 0.0090(18) 0.022(2) 0.0119(17)
F6 0.069(3) 0.091(3) 0.059(3) 0.015(2) -0.010(2) 0.006(2)
S2 0.0366(6) 0.0443(6) 0.0462(7) 0.0084(5) 0.0109(5) 0.0179(5)
O7 0.044(2) 0.087(3) 0.033(2) 0.007(2) 0.0106(16) 0.025(2)
O8 0.076(3) 0.085(3) 0.038(2) -0.003(2) 0.025(2) 0.009(3)
O9 0.045(2) 0.051(2) 0.155(6) 0.036(3) -0.005(3) 0.012(2)
C45 0.074(4) 0.059(4) 0.041(3) 0.005(3) 0.003(3) 0.009(3)
F7 0.134(4) 0.065(2) 0.064(3) 0.007(2) 0.004(3) 0.053(3)
F8 0.138(4) 0.076(3) 0.035(2) 0.0016(19) -0.001(2) -0.009(3)
F9 0.080(3) 0.146(5) 0.095(4) -0.006(4) 0.037(3) -0.005(3)
S3 0.0564(8) 0.0522(7) 0.0496(8) 0.0249(6) 0.0062(6) 0.0287(6)
O10 0.100(4) 0.049(2) 0.041(2) 0.0068(18) -0.001(2) 0.033(2)
O11 0.099(4) 0.076(3) 0.072(3) 0.044(3) 0.004(3) 0.053(3)
O12 0.067(3) 0.124(5) 0.098(5) 0.066(4) 0.021(3) 0.018(3)
C46 0.056(3) 0.042(3) 0.045(4) 0.003(3) 0.019(3) 0.013(3)
F10 0.067(3) 0.052(2) 0.079(4) 0.017(2) 0.004(3) 0.033(2)
F11 0.054(2) 0.044(2) 0.053(3) -0.0082(18) 0.009(2) 0.0066(17)
F12 0.088(4) 0.062(4) 0.069(4) 0.019(3) 0.030(3) -0.003(3)
S4 0.0355(10) 0.0372(8) 0.0391(13) 0.0006(10) 0.0131(10) 0.0123(7)
O13 0.056(4) 0.043(3) 0.043(4) 0.009(3) 0.028(3) 0.015(3)
O14 0.048(2) 0.059(3) 0.050(3) -0.002(2) 0.016(2) 0.031(2)
O15 0.044(3) 0.063(3) 0.038(3) -0.004(2) 0.010(2) 0.013(2)
C46' 0.059(5) 0.053(5) 0.055(6) 0.001(5) 0.020(5) 0.012(5)
F10' 0.088(8) 0.079(8) 0.067(8) 0.030(7) 0.025(7) 0.026(7)
F11' 0.096(9) 0.070(8) 0.086(9) -0.005(8) 0.021(8) 0.012(8)
F12' 0.077(10) 0.070(10) 0.066(10) 0.016(8) 0.036(9) -0.008(9)
S4' 0.050(4) 0.046(3) 0.045(5) -0.004(4) 0.012(4) 0.015(3)
O13' 0.051(10) 0.055(9) 0.045(11) -0.003(9) 0.012(9) 0.026(8)
O14' 0.048(2) 0.059(3) 0.050(3) -0.002(2) 0.016(2) 0.031(2)
O15' 0.052(8) 0.081(9) 0.047(9) -0.007(8) 0.009(7) -0.009(8)

loop_
_atom_type_symbol
_atom_type_description
_atom_type_scat_dispersion_real
_atom_type_scat_dispersion_imag
_atom_type_scat_source
C C 0.0181 0.0091 'International Tables Vol C Tables 4.2.6.8 and 6.1.1.4'
H H 0.0000 0.0000 'International Tables Vol C Tables 4.2.6.8 and 6.1.1.4'
N N 0.0311 0.0180 'International Tables Vol C Tables 4.2.6.8 and 6.1.1.4'
O O 0.0492 0.0322 'International Tables Vol C Tables 4.2.6.8 and 6.1.1.4'
F F 0.0727 0.0534 'International Tables Vol C Tables 4.2.6.8 and 6.1.1.4'
S S 0.3331 0.5567 'International Tables Vol C Tables 4.2.6.8 and 6.1.1.4'
Fe Fe -1.1336 3.1974 'International Tables Vol C Tables 4.2.6.8 and 6.1.1.4'

loop_
_geom_angle_atom_site_label_1
_geom_angle_atom_site_label_2
_geom_angle_atom_site_label_3
_geom_angle
O1 Fe1 N4 98.66(14)
O1 Fe1 N1 90.93(16)
N4 Fe1 N1 163.71(15)
O1 Fe1 N2 100.58(14)
N4 Fe1 N2 87.12(15)
N1 Fe1 N2 78.15(15)
O1 Fe1 N5 92.00(14)
N4 Fe1 N5 78.74(15)
N1 Fe1 N5 114.25(15)
N2 Fe1 N5 162.37(15)
O1 Fe1 O2 171.54(14)
N4 Fe1 O2 87.09(14)
N1 Fe1 O2 84.96(15)
N2 Fe1 O2 85.84(13)
N5 Fe1 O2 83.00(14)
O1 Fe2 N11 90.85(15)
O1 Fe2 N7 96.07(15)
N11 Fe2 N7 164.82(15)
O1 Fe2 N10 101.30(13)
N11 Fe2 N10 78.42(14)
N7 Fe2 N10 86.96(15)
O1 Fe2 N6 94.27(14)
N11 Fe2 N6 114.57(15)
N7 Fe2 N6 78.46(15)
N10 Fe2 N6 159.71(15)
O1 Fe2 O3 172.57(13)
N11 Fe2 O3 85.66(14)
N7 Fe2 O3 88.89(14)
N10 Fe2 O3 84.45(14)
N6 Fe2 O3 81.27(15)
N1 C1 C2 123.5(5)
N1 C1 H1 118.3
C2 C1 H1 118.3
C1 C2 C3 117.8(5)
C1 C2 H2 121.1
C3 C2 H2 121.1
C2 C3 C4 119.4(5)
C2 C3 H3 120.3
C4 C3 H3 120.3
C5 C4 C3 119.3(5)
C5 C4 H4 120.4
C3 C4 H4 120.4
N1 C5 C4 120.8(4)
N1 C5 C6 116.8(4)
C4 C5 C6 122.4(4)
C7 C6 N2 121.9(4)
C7 C6 C5 122.7(5)
N2 C6 C5 115.4(4)
C6 C7 C8 119.0(5)
C6 C7 H7 120.5
C8 C7 H7 120.5
C9 C8 C7 119.8(5)
C9 C8 H8 120.1
C7 C8 H8 120.1
C8 C9 C10 118.8(5)
C8 C9 H9 120.6
C10 C9 H9 120.6
N2 C10 N3 121.9(4)
N2 C10 C9 122.2(5)
N3 C10 C9 115.9(4)
N4 C11 N3 122.2(4)
N4 C11 C12 122.4(4)
N3 C11 C12 115.4(4)
C13 C12 C11 118.4(5)
C13 C12 H12 120.8
C11 C12 H12 120.8
C12 C13 C14 119.6(5)
C12 C13 H13 120.2
C14 C13 H13 120.2
C15 C14 C13 119.2(5)
C15 C14 H14 120.4
C13 C14 H14 120.4
N4 C15 C14 121.8(5)
N4 C15 C16 116.3(4)
C14 C15 C16 121.9(4)
N5 C16 C17 121.1(4)
N5 C16 C15 117.1(4)
C17 C16 C15 121.8(4)
C18 C17 C16 119.0(5)
C18 C17 H17 120.5
C16 C17 H17 120.5
C17 C18 C19 119.8(5)
C17 C18 H18 120.1
C19 C18 H18 120.1
C20 C19 C18 117.6(5)
C20 C19 H19 121.2
C18 C19 H19 121.2
N5 C20 C19 123.6(5)
N5 C20 H20 118.2
C19 C20 H20 118.2
N6 C21 C22 122.0(5)
N6 C21 H21 119.0
C22 C21 H21 119.0
C23 C22 C21 119.2(5)
C23 C22 H22 120.4
C21 C22 H22 120.4
C22 C23 C24 119.3(5)
C22 C23 H23 120.4
C24 C23 H23 120.4
C23 C24 C25 119.1(5)
C23 C24 H24 120.4
C25 C24 H24 120.4
N6 C25 C24 121.1(5)
N6 C25 C26 116.2(4)
C24 C25 C26 122.6(5)
N7 C26 C27 121.8(5)
N7 C26 C25 116.0(4)
C27 C26 C25 122.2(5)
C28 C27 C26 118.9(5)
C28 C27 H27 120.6
C26 C27 H27 120.6
C29 C28 C27 120.0(5)
C29 C28 H28 120.0
C27 C28 H28 120.0
C28 C29 C30 119.0(5)
C28 C29 H29 120.5
C30 C29 H29 120.5
N7 C30 N9 121.9(4)
N7 C30 C29 121.5(5)
N9 C30 C29 116.6(4)
N10 C31 N9 122.0(4)
N10 C31 C32 121.3(5)
N9 C31 C32 116.7(4)
C33 C32 C31 119.5(4)
C33 C32 H32 120.3
C31 C32 H32 120.3
C32 C33 C34 119.6(5)
C32 C33 H33 120.2
C34 C33 H33 120.2
C35 C34 C33 118.4(5)
C35 C34 H34 120.8
C33 C34 H34 120.8
N10 C35 C34 122.2(4)
N10 C35 C36 116.4(4)
C34 C35 C36 121.3(4)
N11 C36 C37 120.6(4)
N11 C36 C35 116.1(4)
C37 C36 C35 123.1(4)
C38 C37 C36 119.5(4)
C38 C37 H37 120.3
C36 C37 H37 120.3
C39 C38 C37 119.8(4)
C39 C38 H38 120.1
C37 C38 H38 120.1
C38 C39 C40 118.0(4)
C38 C39 H39 121.0
C40 C39 H39 121.0
N11 C40 C39 122.8(4)
N11 C40 H40 118.6
C39 C40 H40 118.6
O2 C41 H41A 109.5
O2 C41 H41B 109.5
H41A C41 H41B 109.5
O2 C41 H41C 109.5
H41A C41 H41C 109.5
H41B C41 H41C 109.5
O3 C42 H42A 109.5
O3 C42 H42B 109.5
H42A C42 H42B 109.5
O3 C42 H42C 109.5
H42A C42 H42C 109.5
H42B C42 H42C 109.5
C1 N1 C5 119.3(4)
C1 N1 Fe1 125.5(3)
C5 N1 Fe1 115.1(3)
C10 N2 C6 118.1(4)
C10 N2 Fe1 127.4(3)
C6 N2 Fe1 114.5(3)
C11 N3 C10 133.0(4)
C11 N3 H3A 113.5
C10 N3 H3A 113.5
C11 N4 C15 118.6(4)
C11 N4 Fe1 127.8(3)
C15 N4 Fe1 113.4(3)
C20 N5 C16 118.9(4)
C20 N5 Fe1 127.2(3)
C16 N5 Fe1 113.4(3)
C21 N6 C25 119.2(4)
C21 N6 Fe2 126.8(3)
C25 N6 Fe2 113.9(3)
C30 N7 C26 118.7(4)
C30 N7 Fe2 126.5(3)
C26 N7 Fe2 113.0(3)
C30 N9 C31 133.2(4)
C30 N9 H9A 113.4
C31 N9 H9A 113.4
C31 N10 C35 119.0(4)
C31 N10 Fe2 127.0(3)
C35 N10 Fe2 113.9(3)
C40 N11 C36 119.3(4)
C40 N11 Fe2 125.5(3)
C36 N11 Fe2 114.9(3)
Fe2 O1 Fe1 155.78(18)
C41 O2 Fe1 129.6(4)
C41 O2 H2A1 108(4)
Fe1 O2 H2A1 114(5)
C42 O3 Fe2 132.7(4)
C42 O3 H3A1 99(5)
Fe2 O3 H3A1 127(5)
F2 C43 F1 108.0(7)
F2 C43 F3 109.8(6)
F1 C43 F3 107.8(6)
F2 C43 S1 111.3(5)
F1 C43 S1 110.9(5)
F3 C43 S1 108.9(5)
O5 S1 O6 115.5(3)
O5 S1 O4 113.9(3)
O6 S1 O4 113.5(3)
O5 S1 C43 104.8(3)
O6 S1 C43 104.0(3)
O4 S1 C43 103.4(3)
F6 C44 F4 108.5(6)
F6 C44 F5 109.0(5)
F4 C44 F5 107.4(5)
F6 C44 S2 110.3(4)
F4 C44 S2 110.0(4)
F5 C44 S2 111.6(5)
O9 S2 O7 113.8(4)
O9 S2 O8 115.2(4)
O7 S2 O8 113.9(3)
O9 S2 C44 103.0(3)
O7 S2 C44 104.0(3)
O8 S2 C44 105.2(3)
F8 C45 F9 107.5(7)
F8 C45 F7 108.0(5)
F9 C45 F7 106.7(7)
F8 C45 S3 112.5(6)
F9 C45 S3 112.2(5)
F7 C45 S3 109.8(5)
O11 S3 O12 115.4(4)
O11 S3 O10 113.6(3)
O12 S3 O10 115.7(4)
O11 S3 C45 103.9(3)
O12 S3 C45 102.5(4)
O10 S3 C45 103.3(3)
F11 C46 F12 109.1(7)
F11 C46 F10 105.6(6)
F12 C46 F10 106.8(7)
F11 C46 S4 112.0(6)
F12 C46 S4 111.6(6)
F10 C46 S4 111.6(5)
O13 S4 O14 116.8(5)
O13 S4 O15 114.5(4)
O14 S4 O15 113.5(3)
O13 S4 C46 103.6(4)
O14 S4 C46 102.6(4)
O15 S4 C46 103.4(4)
F11' C46' F10' 104.2(19)
F11' C46' F12' 111(2)
F10' C46' F12' 111(2)
F11' C46' S4' 111.3(18)
F10' C46' S4' 113.2(15)
F12' C46' S4' 106.2(16)
O15' S4' O13' 121.4(17)
O15' S4' O14' 111.6(14)
O13' S4' O14' 114.9(17)
O15' S4' C46' 105.0(13)
O13' S4' C46' 100.7(16)
O14' S4' C46' 99.4(12)

loop_
_geom_bond_atom_site_label_1
_geom_bond_atom_site_label_2
_geom_bond_distance
Fe1 O1 1.782(3)
Fe1 N4 2.116(4)
Fe1 N1 2.117(4)
Fe1 N2 2.124(4)
Fe1 N5 2.140(4)
Fe1 O2 2.147(3)
Fe2 O1 1.778(3)
Fe2 N11 2.112(4)
Fe2 N7 2.114(4)
Fe2 N10 2.125(4)
Fe2 N6 2.133(4)
Fe2 O3 2.146(3)
C1 N1 1.336(6)
C1 C2 1.361(8)
C1 H1 0.9500
C2 C3 1.386(8)
C2 H2 0.9500
C3 C4 1.390(8)
C3 H3 0.9500
C4 C5 1.380(7)
C4 H4 0.9500
C5 N1 1.342(6)
C5 C6 1.479(6)
C6 C7 1.371(7)
C6 N2 1.372(6)
C7 C8 1.395(7)
C7 H7 0.9500
C8 C9 1.354(8)
C8 H8 0.9500
C9 C10 1.408(7)
C9 H9 0.9500
C10 N2 1.337(6)
C10 N3 1.378(7)
C11 N4 1.324(6)
C11 N3 1.376(6)
C11 C12 1.415(7)
C12 C13 1.366(8)
C12 H12 0.9500
C13 C14 1.393(7)
C13 H13 0.9500
C14 C15 1.372(7)
C14 H14 0.9500
C15 N4 1.370(6)
C15 C16 1.483(6)
C16 N5 1.336(6)
C16 C17 1.403(7)
C17 C18 1.376(7)
C17 H17 0.9500
C18 C19 1.384(8)
C18 H18 0.9500
C19 C20 1.378(7)
C19 H19 0.9500
C20 N5 1.335(6)
C20 H20 0.9500
C21 N6 1.338(6)
C21 C22 1.377(7)
C21 H21 0.9500
C22 C23 1.373(8)
C22 H22 0.9500
C23 C24 1.377(8)
C23 H23 0.9500
C24 C25 1.391(7)
C24 H24 0.9500
C25 N6 1.345(6)
C25 C26 1.483(7)
C26 N7 1.366(6)
C26 C27 1.390(7)
C27 C28 1.385(8)
C27 H27 0.9500
C28 C29 1.364(8)
C28 H28 0.9500
C29 C30 1.414(7)
C29 H29 0.9500
C30 N7 1.343(6)
C30 N9 1.364(7)
C31 N10 1.343(6)
C31 N9 1.365(6)
C31 C32 1.402(7)
C32 C33 1.366(8)
C32 H32 0.9500
C33 C34 1.398(7)
C33 H33 0.9500
C34 C35 1.383(6)
C34 H34 0.9500
C35 N10 1.357(6)
C35 C36 1.480(6)
C36 N11 1.349(6)
C36 C37 1.390(7)
C37 C38 1.382(7)
C37 H37 0.9500
C38 C39 1.371(7)
C38 H38 0.9500
C39 C40 1.385(7)
C39 H39 0.9500
C40 N11 1.338(6)
C40 H40 0.9500
C41 O2 1.482(7)
C41 H41A 0.9800
C41 H41B 0.9800
C41 H41C 0.9800
C42 O3 1.399(7)
C42 H42A 0.9800
C42 H42B 0.9800
C42 H42C 0.9800
N3 H3A 0.8800
N9 H9A 0.8800
O2 H2A1 0.83(3)
O3 H3A1 0.86(3)
C43 F2 1.285(9)
C43 F1 1.334(8)
C43 F3 1.340(8)
C43 S1 1.816(7)
S1 O5 1.434(4)
S1 O6 1.436(4)
S1 O4 1.438(4)
C44 F6 1.324(8)
C44 F4 1.324(7)
C44 F5 1.327(7)
C44 S2 1.825(6)
S2 O9 1.425(5)
S2 O7 1.426(4)
S2 O8 1.432(5)
C45 F8 1.316(8)
C45 F9 1.325(9)
C45 F7 1.342(8)
C45 S3 1.789(8)
S3 O11 1.421(4)
S3 O12 1.430(6)
S3 O10 1.449(5)
C46 F11 1.326(9)
C46 F12 1.335(9)
C46 F10 1.342(9)
C46 S4 1.812(7)
S4 O13 1.436(6)
S4 O14 1.442(5)
S4 O15 1.448(6)
C46' F11' 1.32(2)
C46' F10' 1.342(19)
C46' F12' 1.346(19)
C46' S4' 1.822(17)
S4' O15' 1.419(16)
S4' O13' 1.432(16)
S4' O14' 1.468(15)

loop_
_geom_hbond_atom_site_label_D
_geom_hbond_atom_site_label_H
_geom_hbond_atom_site_label_A
_geom_hbond_distance_DH
_geom_hbond_distance_HA
_geom_hbond_distance_DA
_geom_hbond_angle_DHA
_geom_hbond_site_symmetry_A
N3 H3A O14 0.88 2.02 2.862(6) 160.7 1_545
N3 H3A O14' 0.88 1.96 2.821(16) 164.3 1_545
N9 H9A O11 0.88 1.97 2.832(6) 167.3 1_545
O2 H2A1 O4 0.83(3) 1.87(4) 2.671(5) 161(7) 1_445
O3 H3A1 O7 0.86(3) 1.85(4) 2.662(6) 157(7) .

loop_
_geom_torsion_atom_site_label_1
_geom_torsion_atom_site_label_2
_geom_torsion_atom_site_label_3
_geom_torsion_atom_site_label_4
_geom_torsion
N1 C1 C2 C3 -0.2(11)
C1 C2 C3 C4 1.2(11)
C2 C3 C4 C5 -1.1(11)
C3 C4 C5 N1 0.0(9)
C3 C4 C5 C6 178.9(6)
N1 C5 C6 C7 178.9(4)
C4 C5 C6 C7 -0.1(7)
N1 C5 C6 N2 0.7(6)
C4 C5 C6 N2 -178.3(5)
N2 C6 C7 C8 -0.2(7)
C5 C6 C7 C8 -178.4(4)
C6 C7 C8 C9 -1.1(7)
C7 C8 C9 C10 0.6(7)
C8 C9 C10 N2 1.1(7)
C8 C9 C10 N3 179.6(4)
N4 C11 C12 C13 -0.8(7)
N3 C11 C12 C13 -179.1(4)
C11 C12 C13 C14 -0.5(7)
C12 C13 C14 C15 1.2(7)
C13 C14 C15 N4 -0.7(7)
C13 C14 C15 C16 179.7(4)
N4 C15 C16 N5 -1.9(5)
C14 C15 C16 N5 177.8(4)
N4 C15 C16 C17 178.0(4)
C14 C15 C16 C17 -2.4(7)
N5 C16 C17 C18 -1.2(7)
C15 C16 C17 C18 179.0(4)
C16 C17 C18 C19 0.4(8)
C17 C18 C19 C20 -0.1(8)
C18 C19 C20 N5 0.6(8)
N6 C21 C22 C23 -1.0(8)
C21 C22 C23 C24 1.4(8)
C22 C23 C24 C25 -1.3(8)
C23 C24 C25 N6 0.7(7)
C23 C24 C25 C26 177.4(4)
N6 C25 C26 N7 10.4(6)
C24 C25 C26 N7 -166.4(4)
N6 C25 C26 C27 -171.3(5)
C24 C25 C26 C27 11.9(7)
N7 C26 C27 C28 0.1(8)
C25 C26 C27 C28 -178.1(5)
C26 C27 C28 C29 0.9(9)
C27 C28 C29 C30 -0.9(8)
C28 C29 C30 N7 -0.2(8)
C28 C29 C30 N9 179.8(5)
N10 C31 C32 C33 1.5(7)
N9 C31 C32 C33 178.9(4)
C31 C32 C33 C34 -0.3(8)
C32 C33 C34 C35 -1.2(7)
C33 C34 C35 N10 1.5(7)
C33 C34 C35 C36 -175.4(4)
N10 C35 C36 N11 3.7(6)
C34 C35 C36 N11 -179.2(4)
N10 C35 C36 C37 -171.3(4)
C34 C35 C36 C37 5.8(7)
N11 C36 C37 C38 -0.7(7)
C35 C36 C37 C38 174.0(4)
C36 C37 C38 C39 -1.1(7)
C37 C38 C39 C40 2.1(7)
C38 C39 C40 N11 -1.4(7)
C2 C1 N1 C5 -1.0(9)
C2 C1 N1 Fe1 -176.2(5)
C4 C5 N1 C1 1.1(8)
C6 C5 N1 C1 -178.0(5)
C4 C5 N1 Fe1 176.8(4)
C6 C5 N1 Fe1 -2.2(5)
N3 C10 N2 C6 179.2(4)
C9 C10 N2 C6 -2.3(6)
N3 C10 N2 Fe1 -2.0(6)
C9 C10 N2 Fe1 176.4(3)
C7 C6 N2 C10 1.9(6)
C5 C6 N2 C10 -179.8(4)
C7 C6 N2 Fe1 -177.0(3)
C5 C6 N2 Fe1 1.3(5)
N4 C11 N3 C10 2.6(8)
C12 C11 N3 C10 -179.1(5)
N2 C10 N3 C11 -4.6(8)
C9 C10 N3 C11 176.8(5)
N3 C11 N4 C15 179.5(4)
C12 C11 N4 C15 1.3(6)
N3 C11 N4 Fe1 5.8(6)
C12 C11 N4 Fe1 -172.4(3)
C14 C15 N4 C11 -0.5(6)
C16 C15 N4 C11 179.1(4)
C14 C15 N4 Fe1 174.0(3)
C16 C15 N4 Fe1 -6.3(4)
C19 C20 N5 C16 -1.3(7)
C19 C20 N5 Fe1 170.0(4)
C17 C16 N5 C20 1.6(6)
C15 C16 N5 C20 -178.6(4)
C17 C16 N5 Fe1 -170.8(3)
C15 C16 N5 Fe1 9.0(5)
C22 C21 N6 C25 0.5(7)
C22 C21 N6 Fe2 -178.0(4)
C24 C25 N6 C21 -0.3(7)
C26 C25 N6 C21 -177.1(4)
C24 C25 N6 Fe2 178.3(4)
C26 C25 N6 Fe2 1.5(5)
N9 C30 N7 C26 -178.8(4)
C29 C30 N7 C26 1.3(7)
N9 C30 N7 Fe2 17.2(6)
C29 C30 N7 Fe2 -162.7(4)
C27 C26 N7 C30 -1.2(7)
C25 C26 N7 C30 177.1(4)
C27 C26 N7 Fe2 164.9(4)
C25 C26 N7 Fe2 -16.8(5)
N7 C30 N9 C31 -2.6(8)
C29 C30 N9 C31 177.4(5)
N10 C31 N9 C30 -8.6(8)
C32 C31 N9 C30 174.0(5)
N9 C31 N10 C35 -178.5(4)
C32 C31 N10 C35 -1.2(6)
N9 C31 N10 Fe2 3.6(6)
C32 C31 N10 Fe2 -179.2(3)
C34 C35 N10 C31 -0.3(6)
C36 C35 N10 C31 176.7(4)
C34 C35 N10 Fe2 177.9(3)
C36 C35 N10 Fe2 -5.1(5)
C39 C40 N11 C36 -0.4(6)
C39 C40 N11 Fe2 -172.9(3)
C37 C36 N11 C40 1.4(6)
C35 C36 N11 C40 -173.7(4)
C37 C36 N11 Fe2 174.7(3)
C35 C36 N11 Fe2 -0.4(5)
N11 Fe2 O1 Fe1 85.1(5)
N7 Fe2 O1 Fe1 -81.4(5)
N10 Fe2 O1 Fe1 6.7(5)
N6 Fe2 O1 Fe1 -160.2(5)
N4 Fe1 O1 Fe2 -51.0(5)
N1 Fe1 O1 Fe2 115.8(5)
N2 Fe1 O1 Fe2 37.7(5)
N5 Fe1 O1 Fe2 -129.9(5)
F2 C43 S1 O5 -55.3(6)
F1 C43 S1 O5 -175.6(5)
F3 C43 S1 O5 65.9(6)
F2 C43 S1 O6 -177.0(5)
F1 C43 S1 O6 62.7(6)
F3 C43 S1 O6 -55.8(5)
F2 C43 S1 O4 64.3(6)
F1 C43 S1 O4 -56.0(6)
F3 C43 S1 O4 -174.5(5)
F6 C44 S2 O9 -60.8(6)
F4 C44 S2 O9 58.9(6)
F5 C44 S2 O9 178.0(5)
F6 C44 S2 O7 58.2(5)
F4 C44 S2 O7 177.9(5)
F5 C44 S2 O7 -63.0(5)
F6 C44 S2 O8 178.2(5)
F4 C44 S2 O8 -62.2(5)
F5 C44 S2 O8 56.9(5)
F8 C45 S3 O11 -50.3(6)
F9 C45 S3 O11 71.0(6)
F7 C45 S3 O11 -170.5(5)
F8 C45 S3 O12 70.2(6)
F9 C45 S3 O12 -168.5(6)
F7 C45 S3 O12 -50.0(6)
F8 C45 S3 O10 -169.2(5)
F9 C45 S3 O10 -47.9(6)
F7 C45 S3 O10 70.6(5)
F11 C46 S4 O13 -60.6(7)
F12 C46 S4 O13 176.8(7)
F10 C46 S4 O13 57.5(7)
F11 C46 S4 O14 61.4(6)
F12 C46 S4 O14 -61.2(7)
F10 C46 S4 O14 179.5(6)
F11 C46 S4 O15 179.6(5)
F12 C46 S4 O15 57.0(7)
F10 C46 S4 O15 -62.3(6)
F11' C46' S4' O15' 63(2)
F10' C46' S4' O15' 179.7(19)
F12' C46' S4' O15' -58(2)
F11' C46' S4' O13' -64(2)
F10' C46' S4' O13' 53(2)
F12' C46' S4' O13' 176(2)
F11' C46' S4' O14' 178.3(19)
F10' C46' S4' O14' -65(2)
F12' C46' S4' O14' 58(2)
